data_7121794
loop_
_publ_author_name
'Pahl, J\"urgen'
'Brand, Steffen'
'Elsen, Holger'
'Harder, Sjoerd'

_publ_section_title
;
 Highly Lewis acidic cationic alkaline earth metal complexes.
;
_journal_issue 63
_journal_name_full 'Chemical communications (Cambridge, England)'
_journal_page_first 8685
_journal_page_last 8688
_journal_paper_doi 10.1039/c8cc04083d
_journal_volume 54
_journal_year 2018
_chemical_formula_moiety 'C59 H47 B F20 Mg N2, C6 H6'
_chemical_formula_sum 'C65 H53 B F20 Mg N2'
_chemical_formula_weight 1277.21
_space_group_crystal_system triclinic
_space_group_IT_number 2
_space_group_name_Hall '-P 1'
_space_group_name_H-M_alt 'P -1'
_symmetry_space_group_name_Hall '-P 1'
_symmetry_space_group_name_H-M 'P -1'
_atom_sites_solution_hydrogens mixed
_audit_creation_date 2015-10-23
_audit_creation_method
;
Olex2 1.2
(compiled 2015.09.30 svn.r3233 for OlexSys, GUI svn.r5103)
;
_audit_update_record
;
2018-02-06 deposited with the CCDC.
2018-06-01 downloaded from the CCDC.
;
_cell_angle_alpha 100.801(2)
_cell_angle_beta 101.644(2)
_cell_angle_gamma 110.656(3)
_cell_formula_units_Z 2
_cell_length_a 12.6783(4)
_cell_length_b 13.1414(4)
_cell_length_c 19.5127(5)
_cell_measurement_reflns_used 10909
_cell_measurement_temperature 100
_cell_measurement_theta_max 73.3990
_cell_measurement_theta_min 3.7280
_cell_volume 2858.36(17)
_computing_cell_refinement
;
CrysAlisPro, Agilent Technologies,
Version 1.171.37.35 (release 13-08-2014 CrysAlis171 .NET)
(compiled Aug 13 2014,18:06:01)
;
_computing_data_collection
;
CrysAlisPro, Agilent Technologies,
Version 1.171.37.35 (release 13-08-2014 CrysAlis171 .NET)
(compiled Aug 13 2014,18:06:01)
;
_computing_data_reduction
;
CrysAlisPro, Agilent Technologies,
Version 1.171.37.35 (release 13-08-2014 CrysAlis171 .NET)
(compiled Aug 13 2014,18:06:01)
;
_computing_molecular_graphics 'Olex2 (Dolomanov et al., 2009)'
_computing_publication_material 'Olex2 (Dolomanov et al., 2009)'
_computing_structure_refinement 'ShelXL (Sheldrick, 2015)'
_computing_structure_solution 'ShelXT (Sheldrick, 2015)'
_diffrn_ambient_environment air
_diffrn_ambient_temperature 100
_diffrn_detector 'CCD plate'
_diffrn_detector_area_resol_mean 5.2903
_diffrn_detector_type AtlasS2
_diffrn_measured_fraction_theta_full 0.990
_diffrn_measured_fraction_theta_max 0.989
_diffrn_measurement_details
;
#__ type_ start__ end____ width___ exp.time_
  1 omega  -50.00   31.00   1.0000    1.0000
omega____ theta____ kappa____ phi______ frames
    -      -41.6909   38.0000 -150.0000 81

#__ type_ start__ end____ width___ exp.time_
  2 omega  -48.00   -8.00   1.0000    1.0000
omega____ theta____ kappa____ phi______ frames
    -      -41.6909   38.0000 -180.0000 40

#__ type_ start__ end____ width___ exp.time_
  3 omega  -95.00   -7.00   1.0000    1.0000
omega____ theta____ kappa____ phi______ frames
    -      -41.6909  125.0000  -90.0000 88

#__ type_ start__ end____ width___ exp.time_
  4 omega -113.00  -23.00   1.0000    1.0000
omega____ theta____ kappa____ phi______ frames
    -      -41.6909  -38.0000   30.0000 90

#__ type_ start__ end____ width___ exp.time_
  5 omega   89.00  173.00   1.0000    3.0000
omega____ theta____ kappa____ phi______ frames
    -      105.9955   45.0000  -30.0000 84

#__ type_ start__ end____ width___ exp.time_
  6 omega  108.00  134.00   1.0000    3.0000
omega____ theta____ kappa____ phi______ frames
    -      105.9955  -61.0000  120.0000 26

#__ type_ start__ end____ width___ exp.time_
  7 omega   36.00  121.00   1.0000    3.0000
omega____ theta____ kappa____ phi______ frames
    -      105.9955 -125.0000   30.0000 85

#__ type_ start__ end____ width___ exp.time_
  8 omega   41.00  105.00   1.0000    3.0000
omega____ theta____ kappa____ phi______ frames
    -      105.9955  -61.0000  120.0000 64

#__ type_ start__ end____ width___ exp.time_
  9 omega   31.00   90.00   1.0000    3.0000
omega____ theta____ kappa____ phi______ frames
    -      105.9955  -30.0000   60.0000 59

#__ type_ start__ end____ width___ exp.time_
 10 omega   25.00  109.00   1.0000    3.0000
omega____ theta____ kappa____ phi______ frames
    -      105.9955  -94.0000   90.0000 84

#__ type_ start__ end____ width___ exp.time_
 11 omega   87.00  177.00   1.0000    3.0000
omega____ theta____ kappa____ phi______ frames
    -      105.9955   30.0000 -120.0000 90

#__ type_ start__ end____ width___ exp.time_
 12 omega   71.00  137.00   1.0000    3.0000
omega____ theta____ kappa____ phi______ frames
    -      105.9955  -77.0000 -180.0000 66

#__ type_ start__ end____ width___ exp.time_
 13 omega   33.00   87.00   1.0000    3.0000
omega____ theta____ kappa____ phi______ frames
    -      105.9955  -30.0000 -150.0000 54

#__ type_ start__ end____ width___ exp.time_
 14 omega   95.00  178.00   1.0000    3.0000
omega____ theta____ kappa____ phi______ frames
    -      105.9955  125.0000  150.0000 83
;
_diffrn_measurement_device 'four-circle diffractometer'
_diffrn_measurement_device_type 'SuperNova, Dual, Cu at zero, AtlasS2'
_diffrn_measurement_method '\w scans'
_diffrn_orient_matrix_UB_11 -0.0604482000
_diffrn_orient_matrix_UB_12 -0.1257423000
_diffrn_orient_matrix_UB_13 -0.0030104000
_diffrn_orient_matrix_UB_21 0.1098088000
_diffrn_orient_matrix_UB_22 -0.0180503000
_diffrn_orient_matrix_UB_23 -0.0109029000
_diffrn_orient_matrix_UB_31 0.0521304000
_diffrn_orient_matrix_UB_32 0.0302749000
_diffrn_orient_matrix_UB_33 0.0832601000
_diffrn_radiation_monochromator mirror
_diffrn_radiation_probe x-ray
_diffrn_radiation_type CuK\a
_diffrn_radiation_wavelength 1.54184
_diffrn_reflns_av_R_equivalents 0.0235
_diffrn_reflns_av_unetI/netI 0.0335
_diffrn_reflns_Laue_measured_fraction_full 0.990
_diffrn_reflns_Laue_measured_fraction_max 0.989
_diffrn_reflns_limit_h_max 15
_diffrn_reflns_limit_h_min -14
_diffrn_reflns_limit_k_max 15
_diffrn_reflns_limit_k_min -15
_diffrn_reflns_limit_l_max 23
_diffrn_reflns_limit_l_min -21
_diffrn_reflns_number 17441
_diffrn_reflns_point_group_measured_fraction_full 0.990
_diffrn_reflns_point_group_measured_fraction_max 0.989
_diffrn_reflns_theta_full 67.684
_diffrn_reflns_theta_max 68.116
_diffrn_reflns_theta_min 3.747
_diffrn_source 'sealed X-ray tube'
_diffrn_source_type 'SuperNova (Cu) X-ray Source'
_exptl_absorpt_coefficient_mu 1.248
_exptl_absorpt_correction_T_max 0.600
_exptl_absorpt_correction_T_min 0.284
_exptl_absorpt_correction_type gaussian
_exptl_absorpt_process_details
;
CrysAlisPro, Agilent Technologies,
Version 1.171.37.35 (release 13-08-2014 CrysAlis171 .NET)
(compiled Aug 13 2014,18:06:01)
Numerical absorption correction based on gaussian integration over
            a multifaceted crystal model
Empirical absorption correction using spherical harmonics,
 implemented in SCALE3 ABSPACK scaling algorithm.
;
_exptl_crystal_colour 'clear colourless'
_exptl_crystal_colour_lustre clear
_exptl_crystal_colour_primary colourless
_exptl_crystal_density_diffrn 1.484
_exptl_crystal_description block
_exptl_crystal_F_000 1308
_exptl_crystal_size_max 0.2777
_exptl_crystal_size_mid 0.1663
_exptl_crystal_size_min 0.0823
_refine_diff_density_max 0.778
_refine_diff_density_min -0.288
_refine_diff_density_rms 0.047
_refine_ls_extinction_method none
_refine_ls_goodness_of_fit_ref 1.021
_refine_ls_hydrogen_treatment mixed
_refine_ls_matrix_type full
_refine_ls_number_parameters 836
_refine_ls_number_reflns 10342
_refine_ls_number_restraints 0
_refine_ls_restrained_S_all 1.021
_refine_ls_R_factor_all 0.0401
_refine_ls_R_factor_gt 0.0365
_refine_ls_shift/su_max 0.001
_refine_ls_shift/su_mean 0.000
_refine_ls_structure_factor_coef Fsqd
_refine_ls_weighting_details 'w=1/[\s^2^(Fo^2^)+(0.0480P)^2^+1.0980P] where P=(Fo^2^+2Fc^2^)/3'
_refine_ls_weighting_scheme calc
_refine_ls_wR_factor_gt 0.0931
_refine_ls_wR_factor_ref 0.0963
_reflns_Friedel_coverage 0.000
_reflns_number_gt 9384
_reflns_number_total 10342
_reflns_threshold_expression 'I > 2\s(I)'
_cod_data_source_file c8cc04083d2.cif
_cod_data_source_block hasj150313b
_cod_depositor_comments 'Adding full bibliography for 7121792--7121797.cif.'
_cod_original_cell_volume 2858.37(14)
_cod_database_code 7121794
_chemical_oxdiff_formula 'C H N B F Mg Cl'
_shelx_space_group_comment
;
The symmetry employed for this shelxl refinement is uniquely defined
by the following loop, which should always be used as a source of
symmetry information in preference to the above space-group names.
They are only intended as comments.
;
_reflns_odcompleteness_completeness 98.96
_reflns_odcompleteness_iscentric 1
_reflns_odcompleteness_theta 67.96
_olex2_refinement_description
;
1. Fixed Uiso
 At 1.2 times of:
  All C(H) groups
 At 1.5 times of:
  All C(H,H,H) groups
2.a Ternary CH refined with riding coordinates:
 C12(H12), C15(H15), C24(H24), C27(H27)
2.b Aromatic/amide H refined with riding coordinates:
 C3(H3), C8(H8), C9(H9), C10(H10), C20(H20), C21(H21), C22(H22), C60(H60),
 C61(H61), C62(H62), C63(H63), C64(H64), C65(H65)
2.c Idealised Me refined as rotating group:
 C1(H1A,H1B,H1C), C5(H5A,H5B,H5C), C13(H13A,H13B,H13C), C14(H14A,H14B,H14C),
 C16(H16A,H16B,H16C), C17(H17A,H17B,H17C), C25(H25A,H25B,H25C), C26(H26A,H26B,
 H26C), C28(H28A,H28B,H28C), C29(H29A,H29B,H29C)
;
_shelx_shelxl_version_number 2014/7
_olex2_date_sample_data_collection 2015-03-13
_olex2_submission_special_instructions 'No special instructions were received'

loop_
_space_group_symop_operation_xyz
'x, y, z'
'-x, -y, -z'

loop_
_atom_site_label
_atom_site_type_symbol
_atom_site_fract_x
_atom_site_fract_y
_atom_site_fract_z
_atom_site_U_iso_or_equiv
_atom_site_adp_type
_atom_site_occupancy
_atom_site_site_symmetry_order
_atom_site_calc_flag
_atom_site_refinement_flags_posn
Mg1 Mg 0.67053(4) 0.64422(4) 0.81093(2) 0.01796(11) Uani 1 1 d .
F1 F 0.60864(8) 0.54248(7) 0.70590(5) 0.02430(19) Uani 1 1 d .
F2 F 0.61523(8) 0.53773(7) 0.56735(5) 0.0261(2) Uani 1 1 d .
F3 F 0.52216(8) 0.33482(8) 0.46203(5) 0.02451(19) Uani 1 1 d .
F4 F 0.42523(8) 0.14355(7) 0.49303(4) 0.02382(19) Uani 1 1 d .
F5 F 0.50917(8) 0.34860(7) 0.73937(4) 0.02323(19) Uani 1 1 d .
F6 F 0.27205(8) 0.28039(7) 0.66228(5) 0.02431(19) Uani 1 1 d .
F7 F 0.10020(9) 0.25253(8) 0.72454(5) 0.0306(2) Uani 1 1 d .
F8 F 0.02499(9) 0.07616(9) 0.78209(5) 0.0326(2) Uani 1 1 d .
F9 F 0.13354(9) -0.07023(8) 0.77981(5) 0.0311(2) Uani 1 1 d .
F10 F 0.30389(8) -0.04649(7) 0.71607(5) 0.02397(19) Uani 1 1 d .
F11 F 0.21121(8) 0.10075(8) 0.52964(5) 0.02546(19) Uani 1 1 d .
F12 F 0.06237(9) -0.07776(9) 0.41870(5) 0.0317(2) Uani 1 1 d .
F13 F 0.08857(9) -0.27862(8) 0.39964(5) 0.0349(2) Uani 1 1 d .
F14 F 0.26695(9) -0.29298(8) 0.49529(6) 0.0313(2) Uani 1 1 d .
F15 F 0.41253(8) -0.11915(7) 0.60806(5) 0.02398(19) Uani 1 1 d .
F16 F 0.58120(8) 0.07478(8) 0.59245(5) 0.02380(19) Uani 1 1 d .
F17 F 0.77181(8) 0.05779(9) 0.66877(6) 0.0316(2) Uani 1 1 d .
F18 F 0.81721(8) 0.09039(8) 0.81585(6) 0.0329(2) Uani 1 1 d .
F19 F 0.66739(9) 0.13884(8) 0.88435(5) 0.0301(2) Uani 1 1 d .
F20 F 0.48044(8) 0.15952(8) 0.81130(5) 0.02558(19) Uani 1 1 d .
N1 N 0.75018(11) 0.57345(10) 0.87298(6) 0.0190(2) Uani 1 1 d .
N2 N 0.53805(11) 0.62709(10) 0.85453(6) 0.0194(2) Uani 1 1 d .
C1 C 0.73300(14) 0.41746(13) 0.92855(9) 0.0252(3) Uani 1 1 d .
H1A H 0.7540 0.3759 0.8916 0.038 Uiso 1 1 calc GR
H1B H 0.6749 0.3654 0.9444 0.038 Uiso 1 1 calc GR
H1C H 0.8017 0.4627 0.9692 0.038 Uiso 1 1 calc GR
C2 C 0.68333(14) 0.49342(12) 0.89784(7) 0.0194(3) Uani 1 1 d .
C3 C 0.56676(14) 0.47462(12) 0.89727(8) 0.0202(3) Uani 1 1 d .
H3 H 0.5261 0.4089 0.9086 0.024 Uiso 1 1 calc R
C4 C 0.50212(13) 0.53953(13) 0.88226(8) 0.0200(3) Uani 1 1 d .
C5 C 0.38511(14) 0.50515(14) 0.89865(9) 0.0260(3) Uani 1 1 d .
H5A H 0.3739 0.5718 0.9187 0.039 Uiso 1 1 calc GR
H5B H 0.3842 0.4618 0.9332 0.039 Uiso 1 1 calc GR
H5C H 0.3228 0.4601 0.8545 0.039 Uiso 1 1 calc GR
C6 C 0.47601(14) 0.69994(13) 0.85165(8) 0.0212(3) Uani 1 1 d .
C7 C 0.52302(15) 0.80432(13) 0.90685(8) 0.0234(3) Uani 1 1 d .
C8 C 0.46739(17) 0.87802(14) 0.90135(9) 0.0290(4) Uani 1 1 d .
H8 H 0.4968 0.9467 0.9372 0.035 Uiso 1 1 calc R
C9 C 0.36929(18) 0.85134(16) 0.84364(9) 0.0338(4) Uani 1 1 d .
H9 H 0.3330 0.9014 0.8413 0.041 Uiso 1 1 calc R
C10 C 0.32551(17) 0.74997(15) 0.78955(9) 0.0307(4) Uani 1 1 d .
H10 H 0.2601 0.7330 0.7507 0.037 Uiso 1 1 calc R
C11 C 0.37741(14) 0.67255(13) 0.79199(8) 0.0233(3) Uani 1 1 d .
C12 C 0.33081(14) 0.56485(13) 0.72923(8) 0.0234(3) Uani 1 1 d .
H12 H 0.3660 0.5145 0.7449 0.028 Uiso 1 1 calc R
C13 C 0.36862(15) 0.59250(14) 0.66297(9) 0.0275(3) Uani 1 1 d .
H13A H 0.3327 0.6396 0.6455 0.041 Uiso 1 1 calc GR
H13B H 0.3441 0.5235 0.6252 0.041 Uiso 1 1 calc GR
H13C H 0.4528 0.6318 0.6767 0.041 Uiso 1 1 calc GR
C14 C 0.19677(15) 0.50137(15) 0.70776(10) 0.0317(4) Uani 1 1 d .
H14A H 0.1739 0.4811 0.7490 0.048 Uiso 1 1 calc GR
H14B H 0.1721 0.4340 0.6686 0.048 Uiso 1 1 calc GR
H14C H 0.1602 0.5492 0.6923 0.048 Uiso 1 1 calc GR
C15 C 0.63043(15) 0.83640(14) 0.97095(9) 0.0264(3) Uani 1 1 d .
H15 H 0.6777 0.7970 0.9548 0.032 Uiso 1 1 calc R
C16 C 0.70888(17) 0.96348(15) 0.99647(11) 0.0368(4) Uani 1 1 d .
H16A H 0.7275 0.9886 0.9556 0.055 Uiso 1 1 calc GR
H16B H 0.7803 0.9774 1.0323 0.055 Uiso 1 1 calc GR
H16C H 0.6680 1.0041 1.0176 0.055 Uiso 1 1 calc GR
C17 C 0.59453(19) 0.79578(19) 1.03451(10) 0.0440(5) Uani 1 1 d .
H17A H 0.5469 0.8320 1.0512 0.066 Uiso 1 1 calc GR
H17B H 0.6639 0.8147 1.0737 0.066 Uiso 1 1 calc GR
H17C H 0.5503 0.7151 1.0187 0.066 Uiso 1 1 calc GR
C18 C 0.87555(13) 0.60522(13) 0.89093(8) 0.0221(3) Uani 1 1 d .
C19 C 0.92450(14) 0.56179(14) 0.84018(9) 0.0258(3) Uani 1 1 d .
C20 C 1.04712(15) 0.60532(15) 0.85623(11) 0.0344(4) Uani 1 1 d .
H20 H 1.0810 0.5789 0.8228 0.041 Uiso 1 1 calc R
C21 C 1.11912(16) 0.68688(17) 0.92083(12) 0.0400(4) Uani 1 1 d .
H21 H 1.2006 0.7153 0.9304 0.048 Uiso 1 1 calc R
C22 C 1.06995(16) 0.72605(16) 0.97105(10) 0.0371(4) Uani 1 1 d .
H22 H 1.1189 0.7794 1.0150 0.045 Uiso 1 1 calc R
C23 C 0.94830(15) 0.68723(15) 0.95727(9) 0.0305(4) Uani 1 1 d .
C24 C 0.89756(17) 0.73377(17) 1.01411(10) 0.0398(4) Uani 1 1 d .
H24 H 0.8125 0.7068 0.9919 0.048 Uiso 1 1 calc R
C25 C 0.9494(2) 0.86273(18) 1.03736(10) 0.0439(5) Uani 1 1 d .
H25A H 1.0328 0.8914 1.0599 0.066 Uiso 1 1 calc GR
H25B H 0.9132 0.8887 1.0715 0.066 Uiso 1 1 calc GR
H25C H 0.9350 0.8895 0.9953 0.066 Uiso 1 1 calc GR
C26 C 0.9157(3) 0.69009(19) 1.08092(12) 0.0600(7) Uani 1 1 d .
H26A H 0.8784 0.6088 1.0662 0.090 Uiso 1 1 calc GR
H26B H 0.8815 0.7196 1.1151 0.090 Uiso 1 1 calc GR
H26C H 0.9985 0.7144 1.1034 0.090 Uiso 1 1 calc GR
C27 C 0.84901(14) 0.46767(14) 0.77027(9) 0.0278(3) Uani 1 1 d .
H27 H 0.7664 0.4447 0.7698 0.033 Uiso 1 1 calc R
C28 C 0.86187(16) 0.50551(16) 0.70217(10) 0.0333(4) Uani 1 1 d .
H28A H 0.8379 0.5671 0.7019 0.050 Uiso 1 1 calc GR
H28B H 0.8131 0.4433 0.6596 0.050 Uiso 1 1 calc GR
H28C H 0.9427 0.5300 0.7020 0.050 Uiso 1 1 calc GR
C29 C 0.87918(18) 0.36406(15) 0.76806(12) 0.0384(4) Uani 1 1 d .
H29A H 0.9593 0.3841 0.7671 0.058 Uiso 1 1 calc GR
H29B H 0.8274 0.3039 0.7251 0.058 Uiso 1 1 calc GR
H29C H 0.8698 0.3394 0.8106 0.058 Uiso 1 1 calc GR
C30 C 0.55966(13) 0.43931(12) 0.65264(8) 0.0194(3) Uani 1 1 d .
C31 C 0.56472(13) 0.44047(12) 0.58279(8) 0.0199(3) Uani 1 1 d .
C32 C 0.51748(13) 0.33776(13) 0.53045(8) 0.0196(3) Uani 1 1 d .
C33 C 0.46634(13) 0.23819(12) 0.54855(8) 0.0189(3) Uani 1 1 d .
C34 C 0.45656(12) 0.23364(12) 0.61785(8) 0.0178(3) Uani 1 1 d .
C35 C 0.50832(13) 0.33962(13) 0.66925(8) 0.0188(3) Uani 1 1 d .
C36 C 0.30041(13) 0.11982(12) 0.68712(7) 0.0186(3) Uani 1 1 d .
C37 C 0.24286(13) 0.19195(12) 0.69108(8) 0.0204(3) Uani 1 1 d .
C38 C 0.15198(14) 0.17968(13) 0.72270(8) 0.0231(3) Uani 1 1 d .
C39 C 0.11402(14) 0.09086(14) 0.75247(8) 0.0243(3) Uani 1 1 d .
C40 C 0.16831(14) 0.01683(13) 0.75047(8) 0.0234(3) Uani 1 1 d .
C41 C 0.25771(13) 0.03190(13) 0.71803(8) 0.0207(3) Uani 1 1 d .
C42 C 0.32283(13) 0.00325(12) 0.57402(8) 0.0186(3) Uani 1 1 d .
C43 C 0.22888(14) 0.00407(13) 0.52289(8) 0.0206(3) Uani 1 1 d .
C44 C 0.15105(14) -0.08673(14) 0.46474(8) 0.0235(3) Uani 1 1 d .
C45 C 0.16410(14) -0.18762(13) 0.45471(8) 0.0245(3) Uani 1 1 d .
C46 C 0.25469(14) -0.19416(13) 0.50356(9) 0.0231(3) Uani 1 1 d .
C47 C 0.33042(13) -0.10097(13) 0.56184(8) 0.0205(3) Uani 1 1 d .
C48 C 0.51648(13) 0.11218(12) 0.69622(8) 0.0187(3) Uani 1 1 d .
C49 C 0.59812(13) 0.08946(12) 0.66488(8) 0.0200(3) Uani 1 1 d .
C50 C 0.69710(13) 0.07994(13) 0.70273(9) 0.0237(3) Uani 1 1 d .
C51 C 0.72041(13) 0.09633(13) 0.77709(9) 0.0247(3) Uani 1 1 d .
C52 C 0.64458(14) 0.12153(13) 0.81154(8) 0.0231(3) Uani 1 1 d .
C53 C 0.54666(13) 0.13089(12) 0.77157(8) 0.0204(3) Uani 1 1 d .
C54 C 0.78715(18) 0.83623(14) 0.82342(10) 0.0356(4) Uani 1 1 d .
C55 C 0.68771(17) 0.83811(14) 0.77839(11) 0.0335(4) Uani 1 1 d .
C56 C 0.67015(17) 0.81555(14) 0.70402(11) 0.0336(4) Uani 1 1 d .
C57 C 0.75155(17) 0.79164(14) 0.67419(10) 0.0337(4) Uani 1 1 d .
C58 C 0.84895(18) 0.78697(15) 0.71782(11) 0.0362(4) Uani 1 1 d .
C59 C 0.86806(17) 0.80867(15) 0.79273(11) 0.0370(4) Uani 1 1 d .
B1 B 0.40032(15) 0.11807(14) 0.64407(9) 0.0180(3) Uani 1 1 d .
H54 H 0.802(2) 0.8571(19) 0.8733(13) 0.041(6) Uiso 1 1 d .
H55 H 0.632(2) 0.8568(19) 0.7992(12) 0.042(6) Uiso 1 1 d .
H56 H 0.605(2) 0.822(2) 0.6727(13) 0.048(6) Uiso 1 1 d .
H57 H 0.741(2) 0.7789(19) 0.6197(13) 0.044(6) Uiso 1 1 d .
H58 H 0.904(2) 0.770(2) 0.6973(13) 0.043(6) Uiso 1 1 d .
H59 H 0.936(2) 0.807(2) 0.8243(13) 0.047(6) Uiso 1 1 d .
C60 C 0.14778(17) 0.42577(16) 0.47987(10) 0.0363(4) Uani 1 1 d .
H60 H 0.2116 0.4953 0.5021 0.044 Uiso 1 1 calc R
C61 C 0.04308(19) 0.42156(17) 0.43967(10) 0.0374(4) Uani 1 1 d .
H61 H 0.0359 0.4880 0.4348 0.045 Uiso 1 1 calc R
C62 C -0.05164(17) 0.31773(18) 0.40646(10) 0.0376(4) Uani 1 1 d .
H62 H -0.1228 0.3144 0.3795 0.045 Uiso 1 1 calc R
C63 C -0.04015(16) 0.21937(15) 0.41354(9) 0.0324(4) Uani 1 1 d .
H63 H -0.1036 0.1498 0.3907 0.039 Uiso 1 1 calc R
C64 C 0.06422(16) 0.22303(15) 0.45400(10) 0.0313(4) Uani 1 1 d .
H64 H 0.0713 0.1565 0.4588 0.038 Uiso 1 1 calc R
C65 C 0.15851(16) 0.32689(16) 0.48743(10) 0.0348(4) Uani 1 1 d .
H65 H 0.2293 0.3302 0.5150 0.042 Uiso 1 1 calc R

loop_
_atom_site_aniso_label
_atom_site_aniso_U_11
_atom_site_aniso_U_22
_atom_site_aniso_U_33
_atom_site_aniso_U_23
_atom_site_aniso_U_13
_atom_site_aniso_U_12
Mg1 0.0214(2) 0.0178(2) 0.0158(2) 0.00476(18) 0.00629(18) 0.00858(19)
F1 0.0294(5) 0.0165(4) 0.0191(4) -0.0018(3) 0.0030(4) 0.0061(4)
F2 0.0308(5) 0.0197(4) 0.0267(5) 0.0089(4) 0.0078(4) 0.0081(4)
F3 0.0333(5) 0.0279(5) 0.0153(4) 0.0072(4) 0.0093(4) 0.0141(4)
F4 0.0341(5) 0.0189(4) 0.0153(4) -0.0010(3) 0.0068(4) 0.0103(4)
F5 0.0297(5) 0.0227(4) 0.0125(4) 0.0009(3) 0.0049(3) 0.0080(4)
F6 0.0291(5) 0.0211(4) 0.0279(5) 0.0083(4) 0.0110(4) 0.0140(4)
F7 0.0335(5) 0.0289(5) 0.0373(5) 0.0063(4) 0.0156(4) 0.0201(4)
F8 0.0298(5) 0.0366(5) 0.0358(5) 0.0086(4) 0.0196(4) 0.0139(4)
F9 0.0308(5) 0.0323(5) 0.0357(5) 0.0173(4) 0.0158(4) 0.0117(4)
F10 0.0252(4) 0.0228(4) 0.0281(5) 0.0102(4) 0.0085(4) 0.0126(4)
F11 0.0282(5) 0.0231(4) 0.0232(4) 0.0016(4) -0.0001(4) 0.0150(4)
F12 0.0287(5) 0.0357(5) 0.0225(5) -0.0007(4) -0.0049(4) 0.0150(4)
F13 0.0321(5) 0.0268(5) 0.0283(5) -0.0109(4) -0.0024(4) 0.0077(4)
F14 0.0325(5) 0.0185(4) 0.0384(5) -0.0018(4) 0.0065(4) 0.0124(4)
F15 0.0244(4) 0.0201(4) 0.0268(4) 0.0048(4) 0.0028(4) 0.0118(4)
F16 0.0261(4) 0.0276(5) 0.0205(4) 0.0061(4) 0.0090(3) 0.0133(4)
F17 0.0247(5) 0.0358(5) 0.0422(6) 0.0143(4) 0.0139(4) 0.0175(4)
F18 0.0221(5) 0.0298(5) 0.0406(6) 0.0115(4) -0.0041(4) 0.0100(4)
F19 0.0335(5) 0.0292(5) 0.0190(4) 0.0069(4) -0.0030(4) 0.0087(4)
F20 0.0275(5) 0.0318(5) 0.0161(4) 0.0035(4) 0.0049(3) 0.0130(4)
N1 0.0206(6) 0.0187(6) 0.0157(6) 0.0038(5) 0.0034(5) 0.0072(5)
N2 0.0245(6) 0.0195(6) 0.0168(6) 0.0050(5) 0.0080(5) 0.0110(5)
C1 0.0284(8) 0.0220(7) 0.0261(8) 0.0089(6) 0.0059(6) 0.0112(6)
C2 0.0262(7) 0.0161(7) 0.0128(6) 0.0011(5) 0.0032(6) 0.0080(6)
C3 0.0258(8) 0.0170(7) 0.0164(7) 0.0051(5) 0.0066(6) 0.0065(6)
C4 0.0245(7) 0.0194(7) 0.0140(6) 0.0025(5) 0.0064(6) 0.0072(6)
C5 0.0287(8) 0.0289(8) 0.0255(8) 0.0118(7) 0.0128(6) 0.0127(7)
C6 0.0271(8) 0.0225(7) 0.0206(7) 0.0089(6) 0.0137(6) 0.0125(6)
C7 0.0320(8) 0.0239(8) 0.0204(7) 0.0081(6) 0.0145(6) 0.0136(7)
C8 0.0451(10) 0.0264(8) 0.0212(8) 0.0046(6) 0.0136(7) 0.0200(7)
C9 0.0508(11) 0.0349(9) 0.0276(8) 0.0087(7) 0.0128(8) 0.0304(9)
C10 0.0399(9) 0.0346(9) 0.0249(8) 0.0088(7) 0.0082(7) 0.0239(8)
C11 0.0297(8) 0.0251(8) 0.0207(7) 0.0081(6) 0.0112(6) 0.0145(7)
C12 0.0255(8) 0.0237(8) 0.0228(7) 0.0059(6) 0.0061(6) 0.0129(6)
C13 0.0284(8) 0.0294(8) 0.0205(8) 0.0026(6) 0.0057(6) 0.0100(7)
C14 0.0276(8) 0.0268(8) 0.0421(10) 0.0076(7) 0.0124(7) 0.0123(7)
C15 0.0341(9) 0.0244(8) 0.0215(7) 0.0040(6) 0.0103(7) 0.0129(7)
C16 0.0398(10) 0.0263(9) 0.0391(10) -0.0001(7) 0.0084(8) 0.0138(8)
C17 0.0470(11) 0.0542(12) 0.0227(9) 0.0137(8) 0.0074(8) 0.0113(10)
C18 0.0211(7) 0.0205(7) 0.0228(7) 0.0086(6) 0.0023(6) 0.0073(6)
C19 0.0224(8) 0.0223(8) 0.0319(8) 0.0076(7) 0.0065(6) 0.0088(6)
C20 0.0236(8) 0.0308(9) 0.0478(11) 0.0093(8) 0.0116(8) 0.0103(7)
C21 0.0192(8) 0.0366(10) 0.0537(12) 0.0119(9) 0.0002(8) 0.0057(7)
C22 0.0271(9) 0.0342(9) 0.0332(9) 0.0035(8) -0.0062(7) 0.0044(7)
C23 0.0290(9) 0.0297(9) 0.0253(8) 0.0073(7) 0.0001(7) 0.0078(7)
C24 0.0337(9) 0.0430(11) 0.0223(8) -0.0066(8) -0.0022(7) 0.0060(8)
C25 0.0550(12) 0.0466(12) 0.0260(9) 0.0053(8) -0.0009(8) 0.0254(10)
C26 0.0855(18) 0.0330(11) 0.0319(10) -0.0005(9) 0.0164(11) -0.0045(11)
C27 0.0224(8) 0.0246(8) 0.0333(9) 0.0018(7) 0.0106(7) 0.0078(6)
C28 0.0343(9) 0.0307(9) 0.0344(9) 0.0056(7) 0.0103(7) 0.0143(7)
C29 0.0419(10) 0.0250(9) 0.0496(11) 0.0083(8) 0.0181(9) 0.0137(8)
C30 0.0200(7) 0.0158(7) 0.0180(7) -0.0010(6) 0.0021(6) 0.0072(6)
C31 0.0192(7) 0.0186(7) 0.0227(7) 0.0067(6) 0.0055(6) 0.0086(6)
C32 0.0222(7) 0.0251(8) 0.0148(7) 0.0056(6) 0.0058(6) 0.0132(6)
C33 0.0207(7) 0.0190(7) 0.0162(7) 0.0006(6) 0.0032(5) 0.0104(6)
C34 0.0180(7) 0.0186(7) 0.0164(7) 0.0029(6) 0.0028(5) 0.0092(6)
C35 0.0198(7) 0.0228(7) 0.0137(6) 0.0032(6) 0.0037(5) 0.0101(6)
C36 0.0198(7) 0.0181(7) 0.0137(6) 0.0003(5) 0.0018(5) 0.0065(6)
C37 0.0229(7) 0.0179(7) 0.0172(7) 0.0018(6) 0.0039(6) 0.0073(6)
C38 0.0240(7) 0.0230(7) 0.0213(7) 0.0001(6) 0.0048(6) 0.0125(6)
C39 0.0220(7) 0.0275(8) 0.0210(7) 0.0017(6) 0.0095(6) 0.0081(6)
C40 0.0230(7) 0.0221(7) 0.0219(7) 0.0063(6) 0.0061(6) 0.0057(6)
C41 0.0217(7) 0.0206(7) 0.0185(7) 0.0027(6) 0.0035(6) 0.0096(6)
C42 0.0197(7) 0.0187(7) 0.0163(7) 0.0027(6) 0.0055(6) 0.0076(6)
C43 0.0235(7) 0.0196(7) 0.0191(7) 0.0027(6) 0.0055(6) 0.0108(6)
C44 0.0217(7) 0.0284(8) 0.0175(7) 0.0026(6) 0.0017(6) 0.0111(6)
C45 0.0236(8) 0.0223(8) 0.0186(7) -0.0045(6) 0.0035(6) 0.0056(6)
C46 0.0254(8) 0.0181(7) 0.0259(8) 0.0016(6) 0.0100(6) 0.0097(6)
C47 0.0194(7) 0.0223(7) 0.0199(7) 0.0052(6) 0.0053(6) 0.0093(6)
C48 0.0201(7) 0.0141(6) 0.0191(7) 0.0034(5) 0.0037(6) 0.0053(5)
C49 0.0221(7) 0.0164(7) 0.0188(7) 0.0039(6) 0.0044(6) 0.0064(6)
C50 0.0198(7) 0.0191(7) 0.0325(8) 0.0080(6) 0.0081(6) 0.0079(6)
C51 0.0179(7) 0.0178(7) 0.0319(8) 0.0081(6) -0.0020(6) 0.0043(6)
C52 0.0246(8) 0.0172(7) 0.0195(7) 0.0049(6) -0.0013(6) 0.0039(6)
C53 0.0213(7) 0.0175(7) 0.0198(7) 0.0037(6) 0.0040(6) 0.0068(6)
C54 0.0517(11) 0.0198(8) 0.0282(9) 0.0083(7) 0.0153(8) 0.0037(8)
C55 0.0415(10) 0.0185(8) 0.0452(10) 0.0104(7) 0.0254(9) 0.0099(7)
C56 0.0323(9) 0.0215(8) 0.0406(10) 0.0077(7) 0.0094(8) 0.0048(7)
C57 0.0421(10) 0.0221(8) 0.0304(9) 0.0037(7) 0.0127(8) 0.0063(7)
C58 0.0405(10) 0.0266(9) 0.0470(11) 0.0119(8) 0.0241(9) 0.0129(8)
C59 0.0322(9) 0.0258(9) 0.0472(11) 0.0172(8) 0.0080(8) 0.0036(7)
B1 0.0209(8) 0.0169(8) 0.0158(7) 0.0025(6) 0.0048(6) 0.0086(6)
C60 0.0397(10) 0.0291(9) 0.0289(9) 0.0028(7) 0.0075(8) 0.0053(8)
C61 0.0545(12) 0.0361(10) 0.0332(9) 0.0160(8) 0.0191(9) 0.0249(9)
C62 0.0331(9) 0.0548(12) 0.0319(9) 0.0192(9) 0.0094(7) 0.0224(9)
C63 0.0307(9) 0.0315(9) 0.0271(8) 0.0055(7) 0.0072(7) 0.0058(7)
C64 0.0358(9) 0.0297(9) 0.0325(9) 0.0098(7) 0.0128(7) 0.0161(7)
C65 0.0290(9) 0.0396(10) 0.0309(9) 0.0072(8) 0.0038(7) 0.0125(8)

loop_
_atom_type_symbol
_atom_type_description
_atom_type_scat_dispersion_real
_atom_type_scat_dispersion_imag
_atom_type_scat_source
C C 0.0181 0.0091 'International Tables Vol C Tables 4.2.6.8 and 6.1.1.4'
H H 0.0000 0.0000 'International Tables Vol C Tables 4.2.6.8 and 6.1.1.4'
B B 0.0090 0.0039 'International Tables Vol C Tables 4.2.6.8 and 6.1.1.4'
F F 0.0727 0.0534 'International Tables Vol C Tables 4.2.6.8 and 6.1.1.4'
Mg Mg 0.1719 0.1771 'International Tables Vol C Tables 4.2.6.8 and 6.1.1.4'
N N 0.0311 0.0180 'International Tables Vol C Tables 4.2.6.8 and 6.1.1.4'

loop_
_exptl_crystal_face_index_h
_exptl_crystal_face_index_k
_exptl_crystal_face_index_l
_exptl_crystal_face_perp_dist
_exptl_oxdiff_crystal_face_indexfrac_h
_exptl_oxdiff_crystal_face_indexfrac_k
_exptl_oxdiff_crystal_face_indexfrac_l
_exptl_oxdiff_crystal_face_x
_exptl_oxdiff_crystal_face_y
_exptl_oxdiff_crystal_face_z
2 0 -13 0.1096 2.0046 0.0001 -13.0040 -0.0820 0.3619 -0.9782
-8 1 -1 0.0467 -7.9935 0.9993 -1.0061 0.3606 -0.8848 -0.4702
-1 -1 -11 0.0982 -0.9940 -1.0001 -11.0043 0.2190 0.0289 -0.9983
0 -7 8 0.0634 -0.0034 -6.9997 8.0086 0.8563 0.0387 0.4547
1 0 11 0.1075 0.9940 0.0001 11.0051 -0.0932 -0.0108 0.9681
7 0 0 0.0328 6.9947 0.0005 0.0043 -0.4229 0.7680 0.3650
-6 -1 10 0.0693 -6.0001 -1.0004 10.0011 0.4584 -0.7498 0.4896
6 4 -4 0.0572 5.9971 4.0003 -4.0009 -0.8535 0.6300 0.1006
6 3 0 0.0572 5.9953 3.0003 0.0014 -0.7397 0.6042 0.4035
-1 8 -7 0.0816 -0.9964 7.9995 -7.0095 -0.9246 -0.1774 -0.3934
0 8 1 0.0941 -0.0009 7.9996 0.9943 -1.0088 -0.1553 0.3249
-5 7 5 0.1085 -4.9989 6.9993 4.9936 -0.5930 -0.7297 0.3671
-6 -3 3 0.0531 -5.9967 -3.0003 2.9998 0.7307 -0.6370 -0.1537
-6 -3 7 0.0408 -5.9986 -3.0003 7.0014 0.7188 -0.6809 0.1794
1 -1 -12 0.1001 1.0050 -0.9999 -12.0035 0.1011 0.2593 -0.9773

loop_
_geom_angle_atom_site_label_1
_geom_angle_atom_site_label_2
_geom_angle_atom_site_label_3
_geom_angle
F1 Mg1 C2 104.08(4)
F1 Mg1 C4 105.49(4)
F1 Mg1 C54 113.83(6)
F1 Mg1 C55 96.89(5)
F1 Mg1 C59 96.26(5)
N1 Mg1 F1 108.01(5)
N1 Mg1 N2 97.13(6)
N1 Mg1 C2 24.40(5)
N1 Mg1 C4 75.87(5)
N1 Mg1 C54 114.02(7)
N1 Mg1 C55 144.99(6)
N1 Mg1 C59 99.81(6)
N2 Mg1 F1 110.25(5)
N2 Mg1 C2 75.93(5)
N2 Mg1 C4 24.39(5)
N2 Mg1 C54 112.34(7)
N2 Mg1 C55 96.84(6)
N2 Mg1 C59 142.15(6)
C2 Mg1 C4 52.83(4)
C54 Mg1 C2 133.68(6)
C54 Mg1 C4 132.36(6)
C54 Mg1 C55 31.24(7)
C54 Mg1 C59 29.93(7)
C55 Mg1 C2 159.04(5)
C55 Mg1 C4 121.20(5)
C55 Mg1 C59 52.22(6)
C59 Mg1 C2 124.13(5)
C59 Mg1 C4 158.13(5)
C30 F1 Mg1 154.46(9)
C2 N1 Mg1 117.78(10)
C2 N1 C18 120.10(12)
C18 N1 Mg1 122.11(10)
C4 N2 Mg1 117.58(10)
C4 N2 C6 120.18(12)
C6 N2 Mg1 122.06(9)
H1A C1 H1B 109.5
H1A C1 H1C 109.5
H1B C1 H1C 109.5
C2 C1 H1A 109.5
C2 C1 H1B 109.5
C2 C1 H1C 109.5
N1 C2 Mg1 37.82(7)
N1 C2 C1 119.51(14)
N1 C2 C3 123.84(14)
C1 C2 Mg1 154.67(11)
C3 C2 Mg1 87.05(9)
C3 C2 C1 116.65(13)
C2 C3 H3 114.9
C4 C3 C2 130.19(14)
C4 C3 H3 114.9
N2 C4 Mg1 38.03(7)
N2 C4 C3 123.95(14)
N2 C4 C5 119.70(14)
C3 C4 Mg1 86.88(9)
C3 C4 C5 116.35(13)
C5 C4 Mg1 155.06(11)
C4 C5 H5A 109.5
C4 C5 H5B 109.5
C4 C5 H5C 109.5
H5A C5 H5B 109.5
H5A C5 H5C 109.5
H5B C5 H5C 109.5
C7 C6 N2 118.15(14)
C11 C6 N2 120.60(13)
C11 C6 C7 121.01(14)
C6 C7 C15 121.88(14)
C8 C7 C6 118.09(15)
C8 C7 C15 120.02(15)
C7 C8 H8 119.3
C9 C8 C7 121.47(16)
C9 C8 H8 119.3
C8 C9 H9 120.1
C10 C9 C8 119.80(16)
C10 C9 H9 120.1
C9 C10 H10 119.3
C9 C10 C11 121.41(16)
C11 C10 H10 119.3
C6 C11 C12 121.94(14)
C10 C11 C6 118.19(15)
C10 C11 C12 119.80(15)
C11 C12 H12 107.9
C11 C12 C13 110.25(13)
C11 C12 C14 112.79(13)
C13 C12 H12 107.9
C13 C12 C14 109.84(13)
C14 C12 H12 107.9
C12 C13 H13A 109.5
C12 C13 H13B 109.5
C12 C13 H13C 109.5
H13A C13 H13B 109.5
H13A C13 H13C 109.5
H13B C13 H13C 109.5
C12 C14 H14A 109.5
C12 C14 H14B 109.5
C12 C14 H14C 109.5
H14A C14 H14B 109.5
H14A C14 H14C 109.5
H14B C14 H14C 109.5
C7 C15 H15 107.4
C7 C15 C16 113.11(14)
C7 C15 C17 111.00(14)
C16 C15 H15 107.4
C17 C15 H15 107.4
C17 C15 C16 110.33(15)
C15 C16 H16A 109.5
C15 C16 H16B 109.5
C15 C16 H16C 109.5
H16A C16 H16B 109.5
H16A C16 H16C 109.5
H16B C16 H16C 109.5
C15 C17 H17A 109.5
C15 C17 H17B 109.5
C15 C17 H17C 109.5
H17A C17 H17B 109.5
H17A C17 H17C 109.5
H17B C17 H17C 109.5
C19 C18 N1 120.18(14)
C19 C18 C23 120.82(15)
C23 C18 N1 118.79(14)
C18 C19 C27 122.38(14)
C20 C19 C18 118.16(16)
C20 C19 C27 119.43(15)
C19 C20 H20 119.3
C21 C20 C19 121.33(18)
C21 C20 H20 119.3
C20 C21 H21 120.1
C22 C21 C20 119.85(17)
C22 C21 H21 120.1
C21 C22 H22 119.4
C21 C22 C23 121.22(17)
C23 C22 H22 119.4
C18 C23 C24 121.93(16)
C22 C23 C18 118.57(17)
C22 C23 C24 119.49(16)
C23 C24 H24 107.8
C23 C24 C26 111.52(19)
C25 C24 C23 111.92(17)
C25 C24 H24 107.8
C25 C24 C26 109.96(15)
C26 C24 H24 107.8
C24 C25 H25A 109.5
C24 C25 H25B 109.5
C24 C25 H25C 109.5
H25A C25 H25B 109.5
H25A C25 H25C 109.5
H25B C25 H25C 109.5
C24 C26 H26A 109.5
C24 C26 H26B 109.5
C24 C26 H26C 109.5
H26A C26 H26B 109.5
H26A C26 H26C 109.5
H26B C26 H26C 109.5
C19 C27 H27 108.0
C19 C27 C28 112.55(14)
C19 C27 C29 110.66(15)
C28 C27 H27 108.0
C28 C27 C29 109.44(14)
C29 C27 H27 108.0
C27 C28 H28A 109.5
C27 C28 H28B 109.5
C27 C28 H28C 109.5
H28A C28 H28B 109.5
H28A C28 H28C 109.5
H28B C28 H28C 109.5
C27 C29 H29A 109.5
C27 C29 H29B 109.5
C27 C29 H29C 109.5
H29A C29 H29B 109.5
H29A C29 H29C 109.5
H29B C29 H29C 109.5
C31 C30 F1 117.71(13)
C35 C30 F1 120.84(13)
C35 C30 C31 121.45(13)
F2 C31 C30 120.93(13)
F2 C31 C32 121.65(13)
C32 C31 C30 117.41(14)
F3 C32 C31 119.40(13)
F3 C32 C33 120.48(13)
C31 C32 C33 120.12(13)
F4 C33 C32 114.43(12)
F4 C33 C34 121.36(13)
C32 C33 C34 124.21(13)
C33 C34 C35 113.39(13)
C33 C34 B1 126.91(13)
C35 C34 B1 119.54(12)
F5 C35 C30 116.33(13)
F5 C35 C34 120.31(13)
C30 C35 C34 123.36(13)
C37 C36 C41 113.27(13)
C37 C36 B1 128.60(13)
C41 C36 B1 117.80(13)
F6 C37 C36 120.75(13)
F6 C37 C38 115.06(13)
C36 C37 C38 124.18(14)
F7 C38 C37 121.00(14)
F7 C38 C39 119.36(14)
C39 C38 C37 119.64(14)
F8 C39 C38 120.66(15)
F8 C39 C40 120.57(15)
C40 C39 C38 118.76(14)
F9 C40 C39 119.95(14)
F9 C40 C41 120.48(14)
C39 C40 C41 119.57(15)
F10 C41 C36 119.41(13)
F10 C41 C40 116.02(13)
C40 C41 C36 124.56(14)
C43 C42 B1 117.87(13)
C47 C42 C43 113.17(13)
C47 C42 B1 128.63(13)
F11 C43 C42 118.72(13)
F11 C43 C44 116.17(13)
C44 C43 C42 125.11(14)
F12 C44 C43 120.64(14)
F12 C44 C45 120.23(14)
C45 C44 C43 119.13(14)
F13 C45 C44 120.87(14)
F13 C45 C46 120.50(14)
C46 C45 C44 118.60(14)
F14 C46 C45 119.22(14)
F14 C46 C47 120.35(14)
C45 C46 C47 120.41(14)
F15 C47 C42 121.39(13)
F15 C47 C46 115.03(13)
C42 C47 C46 123.56(14)
C49 C48 C53 113.57(14)
C49 C48 B1 119.37(13)
C53 C48 B1 127.03(13)
F16 C49 C48 119.10(13)
F16 C49 C50 116.38(13)
C50 C49 C48 124.52(14)
F17 C50 C49 121.16(14)
F17 C50 C51 119.75(14)
C51 C50 C49 119.07(14)
F18 C51 C50 120.67(15)
F18 C51 C52 120.10(15)
C52 C51 C50 119.21(14)
F19 C52 C51 119.59(14)
F19 C52 C53 120.56(14)
C51 C52 C53 119.84(14)
F20 C53 C48 121.51(13)
F20 C53 C52 114.80(13)
C52 C53 C48 123.69(14)
Mg1 C54 H54 93.3(15)
C55 C54 Mg1 87.08(11)
C55 C54 C59 119.81(17)
C55 C54 H54 120.3(15)
C59 C54 Mg1 92.77(11)
C59 C54 H54 119.8(15)
Mg1 C55 H55 102.5(14)
C54 C55 Mg1 61.68(9)
C54 C55 H55 120.0(14)
C56 C55 Mg1 106.19(12)
C56 C55 C54 120.19(17)
C56 C55 H55 119.8(14)
C55 C56 C57 119.90(19)
C55 C56 H56 121.0(15)
C57 C56 H56 119.0(15)
C56 C57 H57 120.0(13)
C58 C57 C56 120.57(17)
C58 C57 H57 119.5(13)
C57 C58 C59 120.52(18)
C57 C58 H58 120.3(14)
C59 C58 H58 119.1(15)
Mg1 C59 H59 106.5(15)
C54 C59 Mg1 57.29(9)
C54 C59 H59 119.2(14)
C58 C59 Mg1 105.26(12)
C58 C59 C54 118.97(19)
C58 C59 H59 121.9(15)
C34 B1 C36 113.87(12)
C42 B1 C34 112.39(12)
C42 B1 C36 101.41(11)
C48 B1 C34 103.73(11)
C48 B1 C36 112.37(12)
C48 B1 C42 113.47(12)
C61 C60 H60 119.9
C61 C60 C65 120.22(17)
C65 C60 H60 119.9
C60 C61 H61 120.2
C60 C61 C62 119.69(18)
C62 C61 H61 120.2
C61 C62 H62 120.1
C63 C62 C61 119.87(17)
C63 C62 H62 120.1
C62 C63 H63 119.6
C64 C63 C62 120.73(17)
C64 C63 H63 119.6
C63 C64 H64 120.4
C63 C64 C65 119.29(17)
C65 C64 H64 120.4
C60 C65 C64 120.20(17)
C60 C65 H65 119.9
C64 C65 H65 119.9

loop_
_geom_bond_atom_site_label_1
_geom_bond_atom_site_label_2
_geom_bond_distance
Mg1 F1 2.0463(9)
Mg1 N1 1.9852(13)
Mg1 N2 1.9943(13)
Mg1 C2 2.8643(15)
Mg1 C4 2.8695(16)
Mg1 C54 2.3673(17)
Mg1 C55 2.6858(18)
Mg1 C59 2.8101(19)
F1 C30 1.3861(16)
F2 C31 1.3338(17)
F3 C32 1.3422(17)
F4 C33 1.3422(17)
F5 C35 1.3486(17)
F6 C37 1.3523(18)
F7 C38 1.3375(18)
F8 C39 1.3405(18)
F9 C40 1.3501(18)
F10 C41 1.3510(18)
F11 C43 1.3534(17)
F12 C44 1.3455(18)
F13 C45 1.3404(18)
F14 C46 1.3457(18)
F15 C47 1.3532(17)
F16 C49 1.3515(17)
F17 C50 1.3403(19)
F18 C51 1.3414(18)
F19 C52 1.3493(18)
F20 C53 1.3505(18)
N1 C2 1.337(2)
N1 C18 1.441(2)
N2 C4 1.337(2)
N2 C6 1.4394(19)
C1 H1A 0.9600
C1 H1B 0.9600
C1 H1C 0.9600
C1 C2 1.506(2)
C2 C3 1.407(2)
C3 H3 0.9300
C3 C4 1.405(2)
C4 C5 1.510(2)
C5 H5A 0.9600
C5 H5B 0.9600
C5 H5C 0.9600
C6 C7 1.417(2)
C6 C11 1.409(2)
C7 C8 1.392(2)
C7 C15 1.519(2)
C8 H8 0.9300
C8 C9 1.384(3)
C9 H9 0.9300
C9 C10 1.383(3)
C10 H10 0.9300
C10 C11 1.396(2)
C11 C12 1.523(2)
C12 H12 0.9800
C12 C13 1.529(2)
C12 C14 1.530(2)
C13 H13A 0.9600
C13 H13B 0.9600
C13 H13C 0.9600
C14 H14A 0.9600
C14 H14B 0.9600
C14 H14C 0.9600
C15 H15 0.9800
C15 C16 1.531(2)
C15 C17 1.528(2)
C16 H16A 0.9600
C16 H16B 0.9600
C16 H16C 0.9600
C17 H17A 0.9600
C17 H17B 0.9600
C17 H17C 0.9600
C18 C19 1.406(2)
C18 C23 1.408(2)
C19 C20 1.397(2)
C19 C27 1.521(2)
C20 H20 0.9300
C20 C21 1.382(3)
C21 H21 0.9300
C21 C22 1.378(3)
C22 H22 0.9300
C22 C23 1.392(3)
C23 C24 1.526(3)
C24 H24 0.9800
C24 C25 1.522(3)
C24 C26 1.528(3)
C25 H25A 0.9600
C25 H25B 0.9600
C25 H25C 0.9600
C26 H26A 0.9600
C26 H26B 0.9600
C26 H26C 0.9600
C27 H27 0.9800
C27 C28 1.522(3)
C27 C29 1.534(2)
C28 H28A 0.9600
C28 H28B 0.9600
C28 H28C 0.9600
C29 H29A 0.9600
C29 H29B 0.9600
C29 H29C 0.9600
C30 C31 1.380(2)
C30 C35 1.374(2)
C31 C32 1.375(2)
C32 C33 1.387(2)
C33 C34 1.393(2)
C34 C35 1.394(2)
C34 B1 1.659(2)
C36 C37 1.386(2)
C36 C41 1.394(2)
C36 B1 1.659(2)
C37 C38 1.388(2)
C38 C39 1.379(2)
C39 C40 1.375(2)
C40 C41 1.380(2)
C42 C43 1.396(2)
C42 C47 1.386(2)
C42 B1 1.658(2)
C43 C44 1.377(2)
C44 C45 1.376(2)
C45 C46 1.376(2)
C46 C47 1.386(2)
C48 C49 1.393(2)
C48 C53 1.393(2)
C48 B1 1.648(2)
C49 C50 1.381(2)
C50 C51 1.380(2)
C51 C52 1.374(2)
C52 C53 1.385(2)
C54 C55 1.395(3)
C54 C59 1.404(3)
C54 H54 0.92(2)
C55 C56 1.380(3)
C55 H55 0.96(2)
C56 C57 1.380(3)
C56 H56 0.96(3)
C57 C58 1.379(3)
C57 H57 1.02(2)
C58 C59 1.389(3)
C58 H58 0.94(2)
C59 H59 0.96(3)
C60 H60 0.9300
C60 C61 1.376(3)
C60 C65 1.385(3)
C61 H61 0.9300
C61 C62 1.386(3)
C62 H62 0.9300
C62 C63 1.379(3)
C63 H63 0.9300
C63 C64 1.377(3)
C64 H64 0.9300
C64 C65 1.385(3)
C65 H65 0.9300

loop_
_geom_torsion_atom_site_label_1
_geom_torsion_atom_site_label_2
_geom_torsion_atom_site_label_3
_geom_torsion_atom_site_label_4
_geom_torsion
Mg1 F1 C30 C31 -166.36(15)
Mg1 F1 C30 C35 13.4(3)
Mg1 N1 C2 C1 164.73(10)
Mg1 N1 C2 C3 -15.23(18)
Mg1 N1 C18 C19 -79.47(16)
Mg1 N1 C18 C23 95.29(15)
Mg1 N2 C4 C3 14.67(19)
Mg1 N2 C4 C5 -164.84(11)
Mg1 N2 C6 C7 -85.88(15)
Mg1 N2 C6 C11 88.52(16)
Mg1 C2 C3 C4 -19.35(16)
Mg1 C54 C55 C56 -93.03(15)
Mg1 C54 C59 C58 90.11(16)
Mg1 C55 C56 C57 -66.59(18)
F1 C30 C31 F2 0.1(2)
F1 C30 C31 C32 179.10(13)
F1 C30 C35 F5 -0.3(2)
F1 C30 C35 C34 179.25(13)
F2 C31 C32 F3 0.1(2)
F2 C31 C32 C33 179.55(13)
F3 C32 C33 F4 0.5(2)
F3 C32 C33 C34 -179.22(13)
F4 C33 C34 C35 177.52(12)
F4 C33 C34 B1 2.2(2)
F6 C37 C38 F7 -0.9(2)
F6 C37 C38 C39 178.83(13)
F7 C38 C39 F8 1.0(2)
F7 C38 C39 C40 -179.76(14)
F8 C39 C40 F9 -1.3(2)
F8 C39 C40 C41 178.32(14)
F9 C40 C41 F10 1.8(2)
F9 C40 C41 C36 -179.22(13)
F11 C43 C44 F12 -0.8(2)
F11 C43 C44 C45 179.97(14)
F12 C44 C45 F13 -0.6(2)
F12 C44 C45 C46 -178.97(14)
F13 C45 C46 F14 0.3(2)
F13 C45 C46 C47 -177.91(14)
F14 C46 C47 F15 -1.1(2)
F14 C46 C47 C42 -179.73(14)
F16 C49 C50 F17 0.3(2)
F16 C49 C50 C51 178.70(13)
F17 C50 C51 F18 0.0(2)
F17 C50 C51 C52 178.53(13)
F18 C51 C52 F19 -0.8(2)
F18 C51 C52 C53 178.08(13)
F19 C52 C53 F20 0.9(2)
F19 C52 C53 C48 -178.77(13)
N1 C2 C3 C4 -10.1(2)
N1 C18 C19 C20 172.33(15)
N1 C18 C19 C27 -9.5(2)
N1 C18 C23 C22 -173.58(15)
N1 C18 C23 C24 6.7(2)
N2 C6 C7 C8 175.81(13)
N2 C6 C7 C15 -4.6(2)
N2 C6 C11 C10 -175.67(14)
N2 C6 C11 C12 1.2(2)
C1 C2 C3 C4 169.97(15)
C2 N1 C18 C19 100.06(17)
C2 N1 C18 C23 -85.18(18)
C2 C3 C4 Mg1 19.31(16)
C2 C3 C4 N2 10.3(3)
C2 C3 C4 C5 -170.15(14)
C4 N2 C6 C7 99.10(17)
C4 N2 C6 C11 -86.50(18)
C6 N2 C4 Mg1 175.24(19)
C6 N2 C4 C3 -170.10(14)
C6 N2 C4 C5 10.4(2)
C6 C7 C8 C9 -0.4(2)
C6 C7 C15 C16 145.57(15)
C6 C7 C15 C17 -89.79(19)
C6 C11 C12 C13 -102.81(17)
C6 C11 C12 C14 134.00(16)
C7 C6 C11 C10 -1.4(2)
C7 C6 C11 C12 175.45(14)
C7 C8 C9 C10 -0.7(3)
C8 C7 C15 C16 -34.8(2)
C8 C7 C15 C17 89.79(19)
C8 C9 C10 C11 0.7(3)
C9 C10 C11 C6 0.4(3)
C9 C10 C11 C12 -176.59(16)
C10 C11 C12 C13 74.03(19)
C10 C11 C12 C14 -49.2(2)
C11 C6 C7 C8 1.4(2)
C11 C6 C7 C15 -178.97(14)
C15 C7 C8 C9 -179.98(16)
C18 N1 C2 Mg1 -179.55(18)
C18 N1 C2 C1 -14.8(2)
C18 N1 C2 C3 165.22(14)
C18 C19 C20 C21 1.5(3)
C18 C19 C27 C28 117.33(17)
C18 C19 C27 C29 -119.87(17)
C18 C23 C24 C25 -127.94(18)
C18 C23 C24 C26 108.4(2)
C19 C18 C23 C22 1.1(2)
C19 C18 C23 C24 -178.52(16)
C19 C20 C21 C22 0.5(3)
C20 C19 C27 C28 -64.5(2)
C20 C19 C27 C29 58.3(2)
C20 C21 C22 C23 -1.7(3)
C21 C22 C23 C18 0.9(3)
C21 C22 C23 C24 -179.40(18)
C22 C23 C24 C25 52.4(2)
C22 C23 C24 C26 -71.3(2)
C23 C18 C19 C20 -2.3(2)
C23 C18 C19 C27 175.88(15)
C27 C19 C20 C21 -176.75(17)
C30 C31 C32 F3 -178.95(13)
C30 C31 C32 C33 0.5(2)
C31 C30 C35 F5 179.52(13)
C31 C30 C35 C34 -1.0(2)
C31 C32 C33 F4 -178.94(13)
C31 C32 C33 C34 1.3(2)
C32 C33 C34 C35 -2.7(2)
C32 C33 C34 B1 -178.06(14)
C33 C34 C35 F5 -177.95(12)
C33 C34 C35 C30 2.5(2)
C33 C34 B1 C36 -129.48(15)
C33 C34 B1 C42 -14.9(2)
C33 C34 B1 C48 108.07(15)
C35 C30 C31 F2 -179.72(13)
C35 C30 C31 C32 -0.7(2)
C35 C34 B1 C36 55.45(18)
C35 C34 B1 C42 170.04(13)
C35 C34 B1 C48 -67.00(16)
C36 C37 C38 F7 -179.92(13)
C36 C37 C38 C39 -0.2(2)
C37 C36 C41 F10 178.19(12)
C37 C36 C41 C40 -0.8(2)
C37 C36 B1 C34 13.9(2)
C37 C36 B1 C42 -107.07(16)
C37 C36 B1 C48 131.44(15)
C37 C38 C39 F8 -178.77(14)
C37 C38 C39 C40 0.5(2)
C38 C39 C40 F9 179.40(14)
C38 C39 C40 C41 -0.9(2)
C39 C40 C41 F10 -177.85(13)
C39 C40 C41 C36 1.1(2)
C41 C36 C37 F6 -178.66(12)
C41 C36 C37 C38 0.3(2)
C41 C36 B1 C34 -173.22(12)
C41 C36 B1 C42 65.84(15)
C41 C36 B1 C48 -55.65(17)
C42 C43 C44 F12 179.37(14)
C42 C43 C44 C45 0.2(2)
C43 C42 C47 F15 -176.67(13)
C43 C42 C47 C46 1.8(2)
C43 C42 B1 C34 -57.00(17)
C43 C42 B1 C36 64.97(16)
C43 C42 B1 C48 -174.30(13)
C43 C44 C45 F13 178.57(14)
C43 C44 C45 C46 0.2(2)
C44 C45 C46 F14 178.60(14)
C44 C45 C46 C47 0.4(2)
C45 C46 C47 F15 177.02(13)
C45 C46 C47 C42 -1.6(2)
C47 C42 C43 F11 179.05(13)
C47 C42 C43 C44 -1.2(2)
C47 C42 B1 C34 130.10(15)
C47 C42 B1 C36 -107.93(16)
C47 C42 B1 C48 12.8(2)
C48 C49 C50 F17 179.94(13)
C48 C49 C50 C51 -1.6(2)
C49 C48 C53 F20 176.74(13)
C49 C48 C53 C52 -3.6(2)
C49 C48 B1 C34 -68.16(16)
C49 C48 B1 C36 168.40(13)
C49 C48 B1 C42 54.08(18)
C49 C50 C51 F18 -178.42(13)
C49 C50 C51 C52 0.1(2)
C50 C51 C52 F19 -179.32(13)
C50 C51 C52 C53 -0.4(2)
C51 C52 C53 F20 -177.94(13)
C51 C52 C53 C48 2.4(2)
C53 C48 C49 F16 -177.11(12)
C53 C48 C49 C50 3.2(2)
C53 C48 B1 C34 109.89(16)
C53 C48 B1 C36 -13.6(2)
C53 C48 B1 C42 -127.87(15)
C54 C55 C56 C57 -0.3(3)
C55 C54 C59 Mg1 -88.23(16)
C55 C54 C59 C58 1.9(3)
C55 C56 C57 C58 1.8(3)
C56 C57 C58 C59 -1.4(3)
C57 C58 C59 Mg1 60.27(19)
C57 C58 C59 C54 -0.4(3)
C59 C54 C55 Mg1 91.53(16)
C59 C54 C55 C56 -1.5(3)
B1 C34 C35 F5 -2.2(2)
B1 C34 C35 C30 178.26(13)
B1 C36 C37 F6 -5.5(2)
B1 C36 C37 C38 173.45(14)
B1 C36 C41 F10 4.22(19)
B1 C36 C41 C40 -174.73(14)
B1 C42 C43 F11 5.1(2)
B1 C42 C43 C44 -175.14(14)
B1 C42 C47 F15 -3.5(2)
B1 C42 C47 C46 175.02(14)
B1 C48 C49 F16 1.2(2)
B1 C48 C49 C50 -178.46(14)
B1 C48 C53 F20 -1.4(2)
B1 C48 C53 C52 178.28(14)
C60 C61 C62 C63 -0.4(3)
C61 C60 C65 C64 0.6(3)
C61 C62 C63 C64 0.7(3)
C62 C63 C64 C65 -0.4(3)
C63 C64 C65 C60 -0.3(3)
C65 C60 C61 C62 -0.3(3)
